data_7702478
loop_
_publ_author_name
'Neeraj, S.'
'Natarajan, Srinivasan'
'Rao, C. N. R.'

_publ_section_title
;
 A zinc phosphate oxalate with phosphate layers pillared by the oxalate
 units
;
_journal_issue 3
_journal_name_full 'Journal of the Chemical Society, Dalton Transactions'
_journal_page_first 289
_journal_paper_doi 10.1039/b007980o
_journal_year 2001
_chemical_formula_sum 'C1.5 H6 N O10 P2 Zn3'
_chemical_formula_weight 456.12
_space_group_IT_number 2
_space_group_name_Hall '-P 1'
_space_group_name_H-M_alt 'P -1'
_symmetry_cell_setting triclinic
_symmetry_space_group_name_H-M 'P -1'
_atom_sites_solution_hydrogens geom
_atom_sites_solution_primary direct
_atom_sites_solution_secondary difmap
_audit_creation_method SHELXL
_cell_angle_alpha 92.99
_cell_angle_beta 97.138(2)
_cell_angle_gamma 91.465(2)
_cell_formula_units_Z 2
_cell_length_a 5.00300(10)
_cell_length_b 8.5434(3)
_cell_length_c 12.4336(5)
_cell_measurement_temperature 298(2)
_cell_measurement_theta_max 23.25
_cell_measurement_theta_min 1.65
_cell_volume 526.33(3)
_computing_cell_refinement 'Siemens XSCANS'
_computing_data_collection 'Siemens XSCANS'
_computing_data_reduction 'Siemens SHELXTL'
_computing_structure_refinement 'SHELXL-93 (Sheldrick, 1993)'
_computing_structure_solution 'SHELXS-86 (Sheldrick, 1990)'
_diffrn_ambient_temperature 298(2)
_diffrn_measurement_device 'Siemens smart-CCD diffractometer '
_diffrn_measurement_method '\w scans'
_diffrn_radiation_monochromator graphite
_diffrn_radiation_source 'fine-focus sealed tube'
_diffrn_radiation_type MoK\a
_diffrn_radiation_wavelength 0.71073
_diffrn_reflns_av_R_equivalents 0.0300
_diffrn_reflns_av_sigmaI/netI 0.0656
_diffrn_reflns_limit_h_max 5
_diffrn_reflns_limit_h_min -5
_diffrn_reflns_limit_k_max 9
_diffrn_reflns_limit_k_min -8
_diffrn_reflns_limit_l_max 9
_diffrn_reflns_limit_l_min -13
_diffrn_reflns_number 2197
_diffrn_reflns_theta_max 23.25
_diffrn_reflns_theta_min 1.65
_exptl_absorpt_coefficient_mu 7.131
_exptl_absorpt_correction_type empirical(SADABS)
_exptl_crystal_colour colorless
_exptl_crystal_density_diffrn 2.878
_exptl_crystal_description 'rectangular plate'
_exptl_crystal_F_000 444
_exptl_crystal_size_max 0.08
_exptl_crystal_size_mid 0.04
_exptl_crystal_size_min 0.02
_refine_diff_density_max 1.187
_refine_diff_density_min -1.197
_refine_diff_density_rms 0.262
_refine_ls_extinction_method none
_refine_ls_goodness_of_fit_all 1.040
_refine_ls_goodness_of_fit_obs 1.071
_refine_ls_matrix_type full
_refine_ls_number_parameters 178
_refine_ls_number_reflns 1476
_refine_ls_number_restraints 0
_refine_ls_restrained_S_all 1.040
_refine_ls_restrained_S_obs 1.071
_refine_ls_R_factor_all 0.0700
_refine_ls_R_factor_obs 0.0534
_refine_ls_shift/esd_max 0.000
_refine_ls_shift/esd_mean 0.000
_refine_ls_structure_factor_coef Fsqd
_refine_ls_weighting_details 'w=1/[\s^2^(Fo^2^)+(0.0919P)^2^+0.0000P] where P=(Fo^2^+2Fc^2^)/3'
_refine_ls_weighting_scheme calc
_refine_ls_wR_factor_all 0.1417
_refine_ls_wR_factor_obs 0.1288
_reflns_number_observed 1185
_reflns_number_total 1476
_reflns_observed_criterion >2sigma(I)
_cod_data_source_file b007980o.txt
_cod_data_source_block sad1
_cod_depositor_comments
;
The following automatic conversions were performed:

data item '_symmetry_cell_setting' value 'Triclinic' was changed to
'triclinic' in accordance with the
/home/saulius/struct/COD-crude-data/automatic-downloads/DataCite-retrospective/RSC/depositions/lib/dictionaries/cif_core.dic
dictionary named 'cif_core.dic' version 2.4.2 last updated on
2011-04-26.

data item '_refine_ls_weighting_scheme' value 'calc
w=1/[\s^2^(Fo^2^)+(0.0919P)^2^+0.0000P] where P=(Fo^2^+2Fc^2^)/3' was
changed to 'calc'. A new data item '_refine_ls_weighting_details' was
created with the value set to
'w=1/[\s^2^(Fo^2^)+(0.0919P)^2^+0.0000P] where P=(Fo^2^+2Fc^2^)/3'.

Automatic conversion script
Id: cif_fix_values 6909 2019-04-08 15:41:33Z antanas 
;
_cod_original_sg_symbol_H-M P(-1)
_cod_original_formula_sum 'C1.50 H6 N O10 P2 Zn3'
_cod_database_code 7702478

loop_
_symmetry_equiv_pos_as_xyz
'x, y, z'
'-x, -y, -z'

loop_
_atom_site_aniso_label
_atom_site_aniso_U_11
_atom_site_aniso_U_22
_atom_site_aniso_U_33
_atom_site_aniso_U_23
_atom_site_aniso_U_13
_atom_site_aniso_U_12
C1 0.028(16) 0.070(20) 0.016(15) -0.012(14) 0.001(11) 0.009(14)
C1A 0.031(16) 0.041(15) 0.016(14) 0.004(12) 0.011(11) 0.002(12)
C2 0.145(27) 0.080(18) 0.019(12) 0.039(12) -0.027(14) -0.065(17)
C10 0.021(6) 0.040(7) 0.006(6) 0.009(5) -0.005(5) 0.005(5)
Zn1 0.0143(7) 0.0147(7) 0.0113(7) 0.0029(5) 0.0017(5) 0.0024(5)
Zn2 0.0140(7) 0.0129(7) 0.0120(7) -0.0001(5) -0.0009(5) 0.0035(5)
Zn3 0.0152(7) 0.0151(7) 0.0107(7) 0.0008(5) 0.0017(5) 0.0027(5)
P1 0.0118(15) 0.0159(14) 0.0102(14) -0.0001(11) -0.0009(11) 0.0039(11)
P2 0.0143(14) 0.0121(14) 0.0070(14) 0.0011(11) 0.0000(11) 0.0038(11)
O1 0.017(4) 0.026(4) 0.017(4) 0.011(3) 0.002(3) 0.006(3)
O2 0.026(4) 0.021(4) 0.006(4) -0.002(3) 0.000(3) 0.003(3)
O3 0.019(4) 0.023(4) 0.004(4) -0.001(3) 0.001(3) 0.004(3)
O4 0.015(4) 0.022(4) 0.012(4) -0.002(3) 0.002(3) -0.003(3)
O5 0.026(4) 0.012(4) 0.009(4) 0.000(3) -0.001(3) 0.006(3)
O6 0.011(4) 0.013(4) 0.026(4) -0.004(3) 0.000(3) 0.004(3)
O7 0.008(4) 0.016(4) 0.015(4) 0.006(3) 0.000(3) 0.005(3)
O8 0.016(4) 0.029(4) 0.006(4) 0.001(3) 0.001(3) -0.002(3)
O9 0.051(6) 0.017(4) 0.010(4) 0.002(3) 0.007(4) 0.004(4)
O10 0.054(6) 0.015(4) 0.017(4) -0.005(3) 0.016(4) -0.007(4)
N1 0.069(9) 0.050(7) 0.016(6) 0.012(5) 0.001(6) -0.030(6)

loop_
_atom_site_label
_atom_site_type_symbol
_atom_site_fract_x
_atom_site_fract_y
_atom_site_fract_z
_atom_site_U_iso_or_equiv
_atom_site_thermal_displace_type
_atom_site_occupancy
_atom_site_calc_flag
_atom_site_refinement_flags
C1 C 0.4234(54) 0.5907(35) 0.4191(19) 0.038(7) Uani 0.50 d P
C1A C 0.6232(52) 0.5298(29) 0.4136(18) 0.028(6) Uani 0.50 d P
C2 C 0.5000 0.5000 0.5000 0.084(10) Uani 1 d S
C10 C 0.0405(22) 1.0850(14) -0.4827(8) 0.022(3) Uani 1 d .
Zn1 Zn 0.3937(2) 0.86326(13) 0.05955(9) 0.0133(4) Uani 1 d .
Zn2 Zn -0.1138(2) 0.63724(13) -0.13950(9) 0.0132(4) Uani 1 d .
Zn3 Zn -0.1447(2) 0.96820(13) -0.29767(9) 0.0136(4) Uani 1 d .
P1 P 0.3822(5) 0.8239(3) -0.2003(2) 0.0128(6) Uani 1 d .
P2 P -0.0418(5) 0.7121(3) 0.1231(2) 0.0112(6) Uani 1 d .
O1 O 0.6609(14) 0.7250(8) 0.1233(6) 0.019(2) Uani 1 d .
O2 O 0.4549(14) 0.9144(8) -0.0903(5) 0.018(2) Uani 1 d .
O3 O 0.1187(14) 0.8633(8) 0.1713(5) 0.015(2) Uani 1 d .
O4 O 0.0452(14) 0.6949(8) 0.0070(5) 0.016(2) Uani 1 d .
O5 O -0.0519(14) 0.4262(8) -0.1901(5) 0.016(2) Uani 1 d .
O6 O -0.4901(14) 0.6636(8) -0.1918(6) 0.017(2) Uani 1 d .
O7 O 0.0716(13) 0.7987(8) -0.2215(5) 0.013(2) Uani 1 d .
O8 O -0.5276(14) 0.9198(8) -0.2897(5) 0.017(2) Uani 1 d .
O9 O -0.0101(17) 1.1368(8) -0.3901(6) 0.026(2) Uani 1 d .
O10 O -0.1430(17) 0.8365(8) -0.4507(6) 0.028(2) Uani 1 d .
N1 N 0.5574(25) 0.6287(13) 0.3297(8) 0.045(3) Uani 1 d .

loop_
_atom_type_symbol
_atom_type_description
_atom_type_scat_dispersion_real
_atom_type_scat_dispersion_imag
_atom_type_scat_source
C C 0.0033 0.0016 'International Tables Vol C Tables 4.2.6.8 and 6.1.1.4'
H H 0.0000 0.0000 'International Tables Vol C Tables 4.2.6.8 and 6.1.1.4'
N N 0.0061 0.0033 'International Tables Vol C Tables 4.2.6.8 and 6.1.1.4'
O O 0.0106 0.0060 'International Tables Vol C Tables 4.2.6.8 and 6.1.1.4'
P P 0.1023 0.0942 'International Tables Vol C Tables 4.2.6.8 and 6.1.1.4'
Zn Zn 0.2839 1.4301 'International Tables Vol C Tables 4.2.6.8 and 6.1.1.4'

loop_
_geom_angle_atom_site_label_1
_geom_angle_atom_site_label_2
_geom_angle_atom_site_label_3
_geom_angle
_geom_angle_site_symmetry_1
_geom_angle_site_symmetry_3
C1A C1 C2 64.8(18) . .
C1A C1 N1 64.8(19) . .
C2 C1 N1 129.6(21) . .
C1 C1A C2 64.1(18) . .
C1 C1A N1 67.0(20) . .
C2 C1A N1 131.1(20) . .
C1 C2 C1 179.999(12) . 2_666
C1 C2 C1A 129.0(15) . 2_666
C1 C2 C1A 51.0(15) 2_666 2_666
C1 C2 C1A 51.0(15) . .
C1 C2 C1A 129.0(15) 2_666 .
C1A C2 C1A 179.998(9) 2_666 .
O10 C10 O9 125.2(11) 2_574 .
O10 C10 C10 117.0(12) 2_574 2_574
O9 C10 C10 117.7(13) . 2_574
O1 Zn1 O2 112.0(3) . .
O1 Zn1 O2 107.3(3) . 2_675
O2 Zn1 O2 80.6(3) . 2_675
O1 Zn1 O3 101.4(3) . .
O2 Zn1 O3 145.3(3) . .
O2 Zn1 O3 98.9(3) 2_675 .
O1 Zn1 O4 101.4(3) . .
O2 Zn1 O4 95.3(3) . .
O2 Zn1 O4 150.4(3) 2_675 .
O3 Zn1 O4 68.1(3) . .
O1 Zn1 P2 96.5(2) . .
O2 Zn1 P2 128.0(2) . .
O2 Zn1 P2 132.0(2) 2_675 .
O3 Zn1 P2 34.6(2) . .
O4 Zn1 P2 34.9(2) . .
O1 Zn1 Zn1 116.1(2) . 2_675
O2 Zn1 Zn1 40.7(2) . 2_675
O2 Zn1 Zn1 39.9(2) 2_675 2_675
O3 Zn1 Zn1 129.5(2) . 2_675
O4 Zn1 Zn1 129.5(2) . 2_675
P2 Zn1 Zn1 147.37(8) . 2_675
O5 Zn2 O4 115.1(3) . .
O5 Zn2 O6 103.1(3) . .
O4 Zn2 O6 123.6(3) . .
O5 Zn2 O7 112.1(3) . .
O4 Zn2 O7 100.2(3) . .
O6 Zn2 O7 102.0(3) . .
O8 Zn3 O7 107.5(3) . .
O8 Zn3 O9 123.9(3) . .
O7 Zn3 O9 127.8(3) . .
O8 Zn3 O3 93.1(3) . 2_575
O7 Zn3 O3 99.2(3) . 2_575
O9 Zn3 O3 87.5(3) . 2_575
O8 Zn3 O10 93.8(3) . .
O7 Zn3 O10 89.6(3) . .
O9 Zn3 O10 79.2(3) . .
O3 Zn3 O10 166.7(3) 2_575 .
O8 P1 O6 114.2(4) 1_655 1_655
O8 P1 O2 109.5(4) 1_655 .
O6 P1 O2 107.4(4) 1_655 .
O8 P1 O7 108.6(4) 1_655 .
O6 P1 O7 108.5(4) 1_655 .
O2 P1 O7 108.6(4) . .
O1 P2 O5 108.4(4) 1_455 2_565
O1 P2 O3 112.7(4) 1_455 .
O5 P2 O3 109.1(4) 2_565 .
O1 P2 O4 113.6(4) 1_455 .
O5 P2 O4 111.0(4) 2_565 .
O3 P2 O4 102.0(4) . .
O1 P2 Zn1 141.8(3) 1_455 .
O5 P2 Zn1 109.5(3) 2_565 .
O3 P2 Zn1 49.1(3) . .
O4 P2 Zn1 55.3(3) . .
P2 O1 Zn1 134.6(5) 1_655 .
P1 O2 Zn1 131.7(5) . .
P1 O2 Zn1 128.5(4) . 2_675
Zn1 O2 Zn1 99.4(3) . 2_675
P2 O3 Zn3 142.7(4) . 2_575
P2 O3 Zn1 96.3(3) . .
Zn3 O3 Zn1 120.9(3) 2_575 .
P2 O4 Zn2 138.8(4) . .
P2 O4 Zn1 89.8(3) . .
Zn2 O4 Zn1 127.3(3) . .
P2 O5 Zn2 128.3(4) 2_565 .
P1 O6 Zn2 123.2(4) 1_455 .
P1 O7 Zn2 119.9(4) . .
P1 O7 Zn3 117.6(4) . .
Zn2 O7 Zn3 120.3(3) . .
P1 O8 Zn3 121.7(4) 1_455 .
C10 O9 Zn3 113.9(7) . .
C10 O10 Zn3 111.5(7) 2_574 .
C1A N1 C1 48.2(14) . .

loop_
_geom_bond_atom_site_label_1
_geom_bond_atom_site_label_2
_geom_bond_distance
_geom_bond_site_symmetry_2
C1 C1A 1.15(3) .
C1 C2 1.33(3) .
C1 N1 1.41(3) .
C1A C2 1.33(2) .
C1A N1 1.39(3) .
C2 C1 1.33(3) 2_666
C2 C1A 1.33(2) 2_666
C10 O10 1.243(14) 2_574
C10 O9 1.269(13) .
C10 C10 1.52(2) 2_574
Zn1 O1 1.930(7) .
Zn1 O2 1.994(7) .
Zn1 O2 2.027(7) 2_675
Zn1 O3 2.073(7) .
Zn1 O4 2.242(7) .
Zn1 P2 2.726(3) .
Zn1 Zn1 3.067(2) 2_675
Zn2 O5 1.924(6) .
Zn2 O4 1.928(7) .
Zn2 O6 1.937(7) .
Zn2 O7 2.030(7) .
Zn3 O8 1.965(7) .
Zn3 O7 2.033(6) .
Zn3 O9 2.040(7) .
Zn3 O3 2.064(6) 2_575
Zn3 O10 2.160(7) .
P1 O8 1.520(8) 1_655
P1 O6 1.529(7) 1_655
P1 O2 1.534(7) .
P1 O7 1.551(7) .
P2 O1 1.495(8) 1_455
P2 O5 1.531(7) 2_565
P2 O3 1.556(7) .
P2 O4 1.559(7) .
O1 P2 1.495(8) 1_655
O2 Zn1 2.027(7) 2_675
O3 Zn3 2.064(6) 2_575
O5 P2 1.531(7) 2_565
O6 P1 1.529(7) 1_455
O8 P1 1.520(8) 1_455
O10 C10 1.243(14) 2_574
